data_7007599
loop_
_publ_author_name
'Raubenheimer, Helgard G.'
'Esterhuysen, Matthias W.'
'Frenking, Gernot'
'Timoshkin, Alexey Y.'
'Esterhuysen, Catharine'
'Horvath, Ulrike E. I.'

_publ_section_title
;
 Aurolysis of alpha-C-deprotonated group 6 aminocarbene and thiocarbene
 complexes with Ph3PAu+.
;
_journal_issue 38
_journal_name_full 'Dalton transactions (Cambridge, England : 2003)'
_journal_page_first 4580
_journal_page_last 4589
_journal_paper_doi 10.1039/b607613k
_journal_year 2006
_chemical_formula_moiety 'C29 H20 Au Cr O5 P S'
_chemical_formula_sum 'C29 H20 Au Cr O5 P S'
_chemical_formula_weight 760.44
_chemical_name_systematic
;
?
;
_space_group_IT_number 2
_symmetry_cell_setting triclinic
_symmetry_space_group_name_Hall '-P 1'
_symmetry_space_group_name_H-M 'P -1'
_atom_sites_solution_hydrogens geom
_atom_sites_solution_primary direct
_atom_sites_solution_secondary difmap
_audit_creation_method SHELXL-97
_cell_angle_alpha 87.165(2)
_cell_angle_beta 76.637(2)
_cell_angle_gamma 76.024(2)
_cell_formula_units_Z 4
_cell_length_a 11.3464(11)
_cell_length_b 12.2837(12)
_cell_length_c 20.705(2)
_cell_measurement_temperature 173(2)
_cell_volume 2724.5(5)
_computing_cell_refinement 'SAINT (Bruker-Nonius)'
_computing_data_collection 'SMART (Bruker-Nonius)'
_computing_data_reduction 'SAINT (Bruker-Nonius)'
_computing_molecular_graphics 'XSeed (Barbour, 1999)'
_computing_publication_material 'XSeed (Barbour, 1999)'
_computing_structure_refinement 'SHELXL-97 (Sheldrick, 1997)'
_computing_structure_solution 'SHELXS-97 (Sheldrick, 1997)'
_diffrn_ambient_temperature 173(2)
_diffrn_measured_fraction_theta_full 0.985
_diffrn_measured_fraction_theta_max 0.985
_diffrn_measurement_device_type 'Bruker SMART Apex Diffractometer'
_diffrn_measurement_method '\w scans'
_diffrn_radiation_monochromator graphite
_diffrn_radiation_source 'fine-focus sealed tube'
_diffrn_radiation_type MoK\a
_diffrn_radiation_wavelength 0.71073
_diffrn_reflns_av_R_equivalents 0.0286
_diffrn_reflns_av_sigmaI/netI 0.0458
_diffrn_reflns_limit_h_max 13
_diffrn_reflns_limit_h_min -13
_diffrn_reflns_limit_k_max 14
_diffrn_reflns_limit_k_min -14
_diffrn_reflns_limit_l_max 25
_diffrn_reflns_limit_l_min -25
_diffrn_reflns_number 20464
_diffrn_reflns_theta_full 25.74
_diffrn_reflns_theta_max 25.74
_diffrn_reflns_theta_min 1.71
_exptl_absorpt_coefficient_mu 5.951
_exptl_absorpt_correction_T_max 0.382
_exptl_absorpt_correction_T_min 0.268
_exptl_absorpt_correction_type multi-scan
_exptl_absorpt_process_details '(SADABS; Sheldrick, 2002)'
_exptl_crystal_colour gold
_exptl_crystal_density_diffrn 1.854
_exptl_crystal_density_method 'not measured'
_exptl_crystal_description 'rectangular prisms'
_exptl_crystal_F_000 1472
_exptl_crystal_size_max 0.30
_exptl_crystal_size_mid 0.25
_exptl_crystal_size_min 0.20
_refine_diff_density_max 1.800
_refine_diff_density_min -0.992
_refine_diff_density_rms 0.148
_refine_ls_extinction_method none
_refine_ls_goodness_of_fit_ref 1.056
_refine_ls_hydrogen_treatment constr
_refine_ls_matrix_type full
_refine_ls_number_parameters 685
_refine_ls_number_reflns 10239
_refine_ls_number_restraints 0
_refine_ls_restrained_S_all 1.056
_refine_ls_R_factor_all 0.0469
_refine_ls_R_factor_gt 0.0364
_refine_ls_shift/su_max 0.002
_refine_ls_shift/su_mean 0.000
_refine_ls_structure_factor_coef Fsqd
_refine_ls_weighting_details 'calc w=1/[\s^2^(Fo^2^)+(0.0383P)^2^+5.0036P] where P=(Fo^2^+2Fc^2^)/3'
_refine_ls_weighting_scheme calc
_refine_ls_wR_factor_gt 0.0797
_refine_ls_wR_factor_ref 0.0840
_reflns_number_gt 8655
_reflns_number_total 10239
_reflns_threshold_expression >2sigma(I)
_cod_data_source_file b607613k.txt
_cod_data_source_block 7'
_cod_depositor_comments
;

2017-12-20
Z value and formula fixed to values more according to usual
chemical conventions.                 miguel
;
_cod_original_formula_sum 'C58 H40 Au2 Cr2 O10 P2 S2'
_cod_original_formula_weight 1520.89
_cod_original_formula_moiety '2(C29 H20 Au Cr O5 P S)'
_cod_original_cell_volume 2724.4(5)
_cod_database_code 7007599

loop_
_symmetry_equiv_pos_as_xyz
'x, y, z'
'-x, -y, -z'

loop_
_atom_site_label
_atom_site_type_symbol
_atom_site_fract_x
_atom_site_fract_y
_atom_site_fract_z
_atom_site_U_iso_or_equiv
_atom_site_adp_type
_atom_site_occupancy
_atom_site_symmetry_multiplicity
_atom_site_calc_flag
_atom_site_refinement_flags
_atom_site_disorder_assembly
_atom_site_disorder_group
Au1 Au 0.68699(2) 0.232327(18) 0.273272(11) 0.01825(7) Uani 1 1 d . . .
Au2 Au 0.96820(2) 0.256282(18) 0.235897(10) 0.01664(7) Uani 1 1 d . . .
Cr1 Cr 0.65590(9) -0.05344(8) 0.24159(5) 0.0234(2) Uani 1 1 d . . .
Cr2 Cr 1.13999(9) -0.03831(8) 0.26292(5) 0.0235(2) Uani 1 1 d . . .
S1 S 0.74622(14) 0.10444(13) 0.18626(7) 0.0224(3) Uani 1 1 d . . .
S2 S 0.96705(13) 0.12066(12) 0.31849(7) 0.0189(3) Uani 1 1 d . . .
P1 P 0.61132(14) 0.35015(13) 0.36155(7) 0.0179(3) Uani 1 1 d . . .
P2 P 0.98663(14) 0.36403(12) 0.14380(7) 0.0161(3) Uani 1 1 d . . .
O1 O 0.7573(4) -0.0663(4) 0.3661(2) 0.0368(12) Uani 1 1 d . . .
O2 O 0.4220(4) 0.1023(4) 0.3206(2) 0.0340(11) Uani 1 1 d . . .
O3 O 0.5546(5) -0.2509(4) 0.2952(3) 0.0436(13) Uani 1 1 d . . .
O4 O 0.5439(4) -0.0695(4) 0.1220(2) 0.0376(12) Uani 1 1 d . . .
O5 O 0.9007(4) -0.2226(4) 0.1889(2) 0.0320(11) Uani 1 1 d . . .
O6 O 1.0558(5) -0.0369(4) 0.1337(2) 0.0383(12) Uani 1 1 d . . .
O7 O 1.0004(4) -0.2173(4) 0.3173(2) 0.0374(12) Uani 1 1 d . . .
O8 O 1.3465(5) -0.2271(4) 0.1981(3) 0.0502(14) Uani 1 1 d . . .
O9 O 1.2537(5) -0.0675(4) 0.3840(2) 0.0390(12) Uani 1 1 d . . .
O10 O 1.2957(4) 0.1264(4) 0.2027(2) 0.0402(12) Uani 1 1 d . . .
C1 C 0.7207(6) -0.0560(5) 0.3179(3) 0.0263(14) Uani 1 1 d . . .
C2 C 0.5068(6) 0.0480(5) 0.2889(3) 0.0279(15) Uani 1 1 d . . .
C3 C 0.5917(6) -0.1745(6) 0.2751(3) 0.0284(15) Uani 1 1 d . . .
C4 C 0.5871(6) -0.0613(5) 0.1658(3) 0.0268(14) Uani 1 1 d . . .
C5 C 0.8096(6) -0.1572(6) 0.2049(3) 0.0261(14) Uani 1 1 d . . .
C6 C 1.0811(6) -0.0328(5) 0.1828(3) 0.0263(14) Uani 1 1 d . . .
C7 C 1.0477(6) -0.1464(6) 0.2979(3) 0.0273(14) Uani 1 1 d . . .
C8 C 1.2687(6) -0.1558(6) 0.2242(3) 0.0320(16) Uani 1 1 d . . .
C9 C 1.2090(6) -0.0542(5) 0.3393(3) 0.0276(14) Uani 1 1 d . . .
C10 C 1.2363(6) 0.0659(6) 0.2261(3) 0.0294(15) Uani 1 1 d . . .
C1A C 0.6531(6) 0.1703(5) 0.1293(3) 0.0205(13) Uani 1 1 d . . .
C2A C 0.5297(6) 0.2298(5) 0.1503(3) 0.0252(14) Uani 1 1 d . . .
H2A H 0.4926 0.2379 0.1964 0.030 Uiso 1 1 calc R . .
C3A C 0.4611(6) 0.2769(6) 0.1049(3) 0.0310(15) Uani 1 1 d . . .
H3A H 0.3770 0.3172 0.1198 0.037 Uiso 1 1 calc R . .
C4A C 0.5141(8) 0.2658(6) 0.0374(3) 0.0402(18) Uani 1 1 d . . .
H4A H 0.4669 0.2989 0.0061 0.048 Uiso 1 1 calc R . .
C5A C 0.6346(8) 0.2071(6) 0.0165(3) 0.0424(19) Uani 1 1 d . . .
H5A H 0.6706 0.1982 -0.0297 0.051 Uiso 1 1 calc R . .
C6A C 0.7062(7) 0.1598(5) 0.0623(3) 0.0315(16) Uani 1 1 d . . .
H6A H 0.7908 0.1207 0.0471 0.038 Uiso 1 1 calc R . .
C1B C 0.5685(5) 0.2698(5) 0.4360(3) 0.0193(13) Uani 1 1 d . . .
C2B C 0.4619(6) 0.3079(5) 0.4848(3) 0.0224(13) Uani 1 1 d . . .
H2B H 0.4092 0.3798 0.4810 0.027 Uiso 1 1 calc R . .
C3B C 0.4320(6) 0.2413(5) 0.5389(3) 0.0257(14) Uani 1 1 d . . .
H3B H 0.3587 0.2672 0.5725 0.031 Uiso 1 1 calc R . .
C4B C 0.5095(6) 0.1364(5) 0.5441(3) 0.0260(14) Uani 1 1 d . . .
H4B H 0.4889 0.0904 0.5813 0.031 Uiso 1 1 calc R . .
C5B C 0.6163(6) 0.0986(5) 0.4958(3) 0.0250(14) Uani 1 1 d . . .
H5B H 0.6693 0.0270 0.4997 0.030 Uiso 1 1 calc R . .
C6B C 0.6458(6) 0.1647(5) 0.4417(3) 0.0234(13) Uani 1 1 d . . .
H6B H 0.7191 0.1386 0.4082 0.028 Uiso 1 1 calc R . .
C1C C 0.7194(5) 0.4290(5) 0.3752(3) 0.0189(12) Uani 1 1 d . . .
C2C C 0.7660(6) 0.4171(5) 0.4323(3) 0.0261(14) Uani 1 1 d . . .
H2C H 0.7391 0.3680 0.4664 0.031 Uiso 1 1 calc R . .
C3C C 0.8515(6) 0.4764(6) 0.4397(3) 0.0346(17) Uani 1 1 d . . .
H3C H 0.8840 0.4674 0.4785 0.041 Uiso 1 1 calc R . .
C4C C 0.8894(6) 0.5487(6) 0.3904(4) 0.0334(16) Uani 1 1 d . . .
H4C H 0.9475 0.5898 0.3958 0.040 Uiso 1 1 calc R . .
C5C C 0.8442(6) 0.5618(5) 0.3339(3) 0.0302(15) Uani 1 1 d . . .
H5C H 0.8711 0.6119 0.3005 0.036 Uiso 1 1 calc R . .
C6C C 0.7588(6) 0.5021(5) 0.3251(3) 0.0256(14) Uani 1 1 d . . .
H6C H 0.7279 0.5108 0.2858 0.031 Uiso 1 1 calc R . .
C1D C 0.4675(5) 0.4532(5) 0.3594(3) 0.0195(13) Uani 1 1 d . . .
C2D C 0.4447(6) 0.5623(5) 0.3826(3) 0.0243(14) Uani 1 1 d . . .
H2D H 0.5088 0.5875 0.3955 0.029 Uiso 1 1 calc R . .
C3D C 0.3290(6) 0.6338(5) 0.3869(3) 0.0308(15) Uani 1 1 d . . .
H3D H 0.3139 0.7083 0.4029 0.037 Uiso 1 1 calc R . .
C4D C 0.2364(6) 0.5992(6) 0.3688(3) 0.0345(17) Uani 1 1 d . . .
H4D H 0.1566 0.6490 0.3729 0.041 Uiso 1 1 calc R . .
C5D C 0.2575(6) 0.4915(6) 0.3442(3) 0.0314(16) Uani 1 1 d . . .
H5D H 0.1927 0.4676 0.3313 0.038 Uiso 1 1 calc R . .
C6D C 0.3744(6) 0.4186(5) 0.3386(3) 0.0244(14) Uani 1 1 d . . .
H6D H 0.3903 0.3454 0.3207 0.029 Uiso 1 1 calc R . .
C1E C 1.0184(5) 0.1663(5) 0.3857(3) 0.0178(12) Uani 1 1 d . . .
C2E C 1.1079(6) 0.2279(5) 0.3774(3) 0.0261(14) Uani 1 1 d . . .
H2E H 1.1405 0.2534 0.3344 0.031 Uiso 1 1 calc R . .
C3E C 1.1501(7) 0.2527(6) 0.4309(3) 0.0338(16) Uani 1 1 d . . .
H3E H 1.2117 0.2951 0.4245 0.041 Uiso 1 1 calc R . .
C4E C 1.1032(6) 0.2161(6) 0.4942(3) 0.0318(16) Uani 1 1 d . . .
H4E H 1.1338 0.2313 0.5310 0.038 Uiso 1 1 calc R . .
C5E C 1.0121(6) 0.1578(6) 0.5025(3) 0.0311(15) Uani 1 1 d . . .
H5E H 0.9775 0.1343 0.5456 0.037 Uiso 1 1 calc R . .
C6E C 0.9699(6) 0.1326(5) 0.4492(3) 0.0237(13) Uani 1 1 d . . .
H6E H 0.9069 0.0918 0.4560 0.028 Uiso 1 1 calc R . .
C1F C 1.0332(5) 0.2731(5) 0.0714(3) 0.0177(12) Uani 1 1 d . . .
C2F C 1.1440(6) 0.1902(5) 0.0643(3) 0.0274(15) Uani 1 1 d . . .
H2F H 1.1941 0.1843 0.0958 0.033 Uiso 1 1 calc R . .
C3F C 1.1805(6) 0.1166(5) 0.0107(3) 0.0305(15) Uani 1 1 d . . .
H3F H 1.2561 0.0605 0.0057 0.037 Uiso 1 1 calc R . .
C4F C 1.1081(6) 0.1239(5) -0.0356(3) 0.0266(14) Uani 1 1 d . . .
H4F H 1.1330 0.0724 -0.0717 0.032 Uiso 1 1 calc R . .
C5F C 0.9996(6) 0.2067(5) -0.0287(3) 0.0240(14) Uani 1 1 d . . .
H5F H 0.9503 0.2126 -0.0606 0.029 Uiso 1 1 calc R . .
C6F C 0.9611(6) 0.2820(5) 0.0248(3) 0.0214(13) Uani 1 1 d . . .
H6F H 0.8862 0.3389 0.0291 0.026 Uiso 1 1 calc R . .
C1G C 0.8457(5) 0.4670(5) 0.1350(3) 0.0169(12) Uani 1 1 d . . .
C2G C 0.7339(6) 0.4332(5) 0.1475(3) 0.0246(14) Uani 1 1 d . . .
H2G H 0.7335 0.3576 0.1594 0.030 Uiso 1 1 calc R . .
C3G C 0.6236(6) 0.5080(5) 0.1427(3) 0.0271(14) Uani 1 1 d . . .
H3G H 0.5476 0.4845 0.1523 0.033 Uiso 1 1 calc R . .
C4G C 0.6250(5) 0.6184(5) 0.1238(3) 0.0214(13) Uani 1 1 d . . .
H4G H 0.5498 0.6708 0.1205 0.026 Uiso 1 1 calc R . .
C5G C 0.7359(6) 0.6510(5) 0.1098(3) 0.0272(14) Uani 1 1 d . . .
H5G H 0.7370 0.7257 0.0961 0.033 Uiso 1 1 calc R . .
C6G C 0.8467(6) 0.5759(5) 0.1156(3) 0.0216(13) Uani 1 1 d . . .
H6G H 0.9226 0.5996 0.1061 0.026 Uiso 1 1 calc R . .
C1H C 1.1058(5) 0.4438(5) 0.1325(3) 0.0193(12) Uani 1 1 d . . .
C2H C 1.1706(5) 0.4643(5) 0.0689(3) 0.0197(13) Uani 1 1 d . . .
H2H H 1.1563 0.4332 0.0311 0.024 Uiso 1 1 calc R . .
C3H C 1.2565(5) 0.5308(5) 0.0612(3) 0.0237(14) Uani 1 1 d . . .
H3H H 1.3016 0.5443 0.0180 0.028 Uiso 1 1 calc R . .
C4H C 1.2763(6) 0.5771(5) 0.1159(3) 0.0278(15) Uani 1 1 d . . .
H4H H 1.3343 0.6230 0.1105 0.033 Uiso 1 1 calc R . .
C5H C 1.2114(6) 0.5565(6) 0.1786(3) 0.0311(15) Uani 1 1 d . . .
H5H H 1.2248 0.5888 0.2163 0.037 Uiso 1 1 calc R . .
C6H C 1.1273(6) 0.4895(5) 0.1872(3) 0.0234(13) Uani 1 1 d . . .
H6H H 1.0843 0.4748 0.2307 0.028 Uiso 1 1 calc R . .

loop_
_atom_site_aniso_label
_atom_site_aniso_U_11
_atom_site_aniso_U_22
_atom_site_aniso_U_33
_atom_site_aniso_U_23
_atom_site_aniso_U_13
_atom_site_aniso_U_12
Au1 0.01933(13) 0.01550(12) 0.02048(12) -0.00130(9) -0.00392(9) -0.00543(9)
Au2 0.01669(12) 0.01590(12) 0.01665(12) 0.00256(9) -0.00518(9) -0.00172(9)
Cr1 0.0237(5) 0.0222(5) 0.0242(5) -0.0001(4) -0.0048(4) -0.0055(4)
Cr2 0.0212(5) 0.0235(5) 0.0264(5) -0.0017(4) -0.0068(4) -0.0048(4)
S1 0.0217(8) 0.0200(8) 0.0258(8) -0.0050(6) -0.0062(6) -0.0039(6)
S2 0.0170(7) 0.0201(8) 0.0200(7) 0.0049(6) -0.0059(6) -0.0044(6)
P1 0.0180(8) 0.0168(8) 0.0194(7) -0.0012(6) -0.0041(6) -0.0051(6)
P2 0.0171(8) 0.0159(8) 0.0162(7) 0.0001(6) -0.0056(6) -0.0037(6)
O1 0.039(3) 0.044(3) 0.031(3) 0.002(2) -0.013(2) -0.013(2)
O2 0.022(3) 0.035(3) 0.039(3) -0.010(2) 0.004(2) -0.004(2)
O3 0.056(3) 0.033(3) 0.047(3) 0.010(2) -0.015(3) -0.020(3)
O4 0.037(3) 0.038(3) 0.041(3) -0.005(2) -0.016(2) -0.006(2)
O5 0.029(3) 0.026(3) 0.039(3) -0.004(2) -0.011(2) 0.000(2)
O6 0.043(3) 0.048(3) 0.030(3) -0.003(2) -0.010(2) -0.020(3)
O7 0.034(3) 0.037(3) 0.044(3) 0.012(2) -0.014(2) -0.013(2)
O8 0.033(3) 0.041(3) 0.074(4) -0.020(3) -0.008(3) -0.005(3)
O9 0.043(3) 0.030(3) 0.047(3) 0.004(2) -0.027(3) 0.000(2)
O10 0.028(3) 0.050(3) 0.047(3) 0.017(3) -0.011(2) -0.018(3)
C1 0.021(3) 0.026(4) 0.030(4) -0.001(3) -0.003(3) -0.004(3)
C2 0.027(4) 0.026(4) 0.037(4) 0.004(3) -0.015(3) -0.011(3)
C3 0.035(4) 0.029(4) 0.021(3) 0.004(3) -0.003(3) -0.012(3)
C4 0.026(4) 0.021(3) 0.032(4) -0.001(3) -0.004(3) -0.006(3)
C5 0.035(4) 0.027(4) 0.018(3) -0.003(3) -0.009(3) -0.009(3)
C6 0.025(4) 0.026(4) 0.030(4) -0.003(3) -0.003(3) -0.011(3)
C7 0.024(4) 0.028(4) 0.033(4) 0.007(3) -0.010(3) -0.010(3)
C8 0.022(4) 0.029(4) 0.043(4) -0.017(3) -0.002(3) -0.004(3)
C9 0.028(4) 0.023(4) 0.034(4) 0.000(3) -0.010(3) -0.005(3)
C10 0.022(4) 0.037(4) 0.029(4) 0.001(3) -0.007(3) -0.005(3)
C1A 0.026(3) 0.017(3) 0.022(3) -0.002(2) -0.005(3) -0.011(3)
C2A 0.025(3) 0.028(4) 0.024(3) 0.001(3) -0.005(3) -0.009(3)
C3A 0.031(4) 0.032(4) 0.030(4) 0.002(3) -0.009(3) -0.007(3)
C4A 0.058(5) 0.037(4) 0.030(4) 0.013(3) -0.018(4) -0.013(4)
C5A 0.070(6) 0.035(4) 0.020(3) 0.008(3) -0.009(4) -0.012(4)
C6A 0.044(4) 0.019(3) 0.031(4) 0.002(3) -0.005(3) -0.011(3)
C1B 0.019(3) 0.023(3) 0.018(3) 0.001(2) -0.006(2) -0.009(3)
C2B 0.022(3) 0.025(3) 0.022(3) -0.002(3) -0.007(3) -0.007(3)
C3B 0.021(3) 0.032(4) 0.022(3) -0.004(3) 0.000(3) -0.005(3)
C4B 0.026(4) 0.030(4) 0.023(3) 0.005(3) -0.006(3) -0.009(3)
C5B 0.024(3) 0.024(3) 0.026(3) 0.006(3) -0.006(3) -0.005(3)
C6B 0.021(3) 0.023(3) 0.025(3) 0.002(3) -0.004(3) -0.003(3)
C1C 0.012(3) 0.017(3) 0.025(3) -0.006(2) 0.001(2) -0.003(2)
C2C 0.024(3) 0.023(3) 0.033(4) -0.005(3) -0.009(3) -0.005(3)
C3C 0.028(4) 0.040(4) 0.039(4) -0.010(3) -0.014(3) -0.007(3)
C4C 0.017(3) 0.028(4) 0.055(5) -0.013(3) -0.003(3) -0.008(3)
C5C 0.025(4) 0.024(4) 0.038(4) -0.006(3) 0.009(3) -0.012(3)
C6C 0.024(3) 0.022(3) 0.026(3) -0.008(3) 0.005(3) -0.005(3)
C1D 0.018(3) 0.019(3) 0.022(3) 0.008(2) -0.006(2) -0.004(2)
C2D 0.023(3) 0.021(3) 0.027(3) 0.005(3) -0.004(3) -0.006(3)
C3D 0.030(4) 0.021(3) 0.039(4) 0.005(3) -0.007(3) -0.003(3)
C4D 0.026(4) 0.035(4) 0.039(4) 0.014(3) -0.010(3) 0.002(3)
C5D 0.024(4) 0.034(4) 0.037(4) 0.009(3) -0.013(3) -0.006(3)
C6D 0.027(4) 0.017(3) 0.030(3) -0.001(3) -0.007(3) -0.006(3)
C1E 0.011(3) 0.014(3) 0.026(3) 0.001(2) -0.006(2) 0.003(2)
C2E 0.035(4) 0.027(4) 0.020(3) 0.005(3) -0.006(3) -0.015(3)
C3E 0.039(4) 0.033(4) 0.037(4) -0.005(3) -0.014(3) -0.016(3)
C4E 0.039(4) 0.032(4) 0.024(3) -0.007(3) -0.010(3) -0.004(3)
C5E 0.041(4) 0.032(4) 0.020(3) 0.007(3) -0.006(3) -0.011(3)
C6E 0.022(3) 0.024(3) 0.022(3) 0.006(3) -0.002(3) -0.003(3)
C1F 0.022(3) 0.015(3) 0.016(3) 0.002(2) -0.002(2) -0.007(2)
C2F 0.030(4) 0.029(4) 0.021(3) 0.001(3) -0.009(3) 0.000(3)
C3F 0.030(4) 0.025(4) 0.027(3) 0.004(3) -0.002(3) 0.005(3)
C4F 0.036(4) 0.017(3) 0.025(3) -0.003(3) -0.003(3) -0.005(3)
C5F 0.028(4) 0.027(4) 0.020(3) -0.002(3) -0.008(3) -0.010(3)
C6F 0.021(3) 0.023(3) 0.021(3) 0.000(2) -0.005(3) -0.006(3)
C1G 0.019(3) 0.020(3) 0.012(3) -0.002(2) -0.006(2) -0.001(2)
C2G 0.030(4) 0.023(3) 0.025(3) 0.004(3) -0.012(3) -0.010(3)
C3G 0.013(3) 0.032(4) 0.035(4) 0.007(3) -0.005(3) -0.007(3)
C4G 0.016(3) 0.020(3) 0.024(3) -0.004(3) -0.003(3) 0.003(3)
C5G 0.034(4) 0.015(3) 0.029(3) 0.003(3) -0.007(3) -0.001(3)
C6G 0.017(3) 0.019(3) 0.027(3) 0.000(3) -0.003(3) -0.001(3)
C1H 0.015(3) 0.021(3) 0.021(3) 0.002(2) -0.007(2) 0.001(2)
C2H 0.016(3) 0.026(3) 0.019(3) 0.003(2) -0.010(2) -0.001(3)
C3H 0.017(3) 0.029(4) 0.024(3) 0.007(3) -0.004(3) -0.004(3)
C4H 0.022(3) 0.028(4) 0.039(4) 0.012(3) -0.015(3) -0.010(3)
C5H 0.030(4) 0.035(4) 0.035(4) -0.003(3) -0.014(3) -0.013(3)
C6H 0.028(4) 0.024(3) 0.018(3) -0.002(2) -0.006(3) -0.005(3)

loop_
_atom_type_symbol
_atom_type_description
_atom_type_scat_dispersion_real
_atom_type_scat_dispersion_imag
_atom_type_scat_source
C C 0.0033 0.0016 'International Tables Vol C Tables 4.2.6.8 and 6.1.1.4'
H H 0.0000 0.0000 'International Tables Vol C Tables 4.2.6.8 and 6.1.1.4'
O O 0.0106 0.0060 'International Tables Vol C Tables 4.2.6.8 and 6.1.1.4'
P P 0.1023 0.0942 'International Tables Vol C Tables 4.2.6.8 and 6.1.1.4'
S S 0.1246 0.1234 'International Tables Vol C Tables 4.2.6.8 and 6.1.1.4'
Cr Cr 0.3209 0.6236 'International Tables Vol C Tables 4.2.6.8 and 6.1.1.4'
Au Au -2.0133 8.8022 'International Tables Vol C Tables 4.2.6.8 and 6.1.1.4'

loop_
_geom_angle_atom_site_label_1
_geom_angle_atom_site_label_2
_geom_angle_atom_site_label_3
_geom_angle
_geom_angle_site_symmetry_1
_geom_angle_site_symmetry_3
_geom_angle_publ_flag
P1 Au1 S1 174.08(5) . . ?
P1 Au1 Au2 99.60(4) . . ?
S1 Au1 Au2 86.13(4) . . ?
P2 Au2 S2 170.42(5) . . ?
P2 Au2 Au1 106.45(4) . . ?
S2 Au2 Au1 76.05(4) . . ?
C3 Cr1 C1 88.6(3) . . ?
C3 Cr1 C5 88.1(3) . . ?
C1 Cr1 C5 85.4(3) . . ?
C3 Cr1 C4 87.2(3) . . ?
C1 Cr1 C4 175.8(3) . . ?
C5 Cr1 C4 93.7(3) . . ?
C3 Cr1 C2 90.3(3) . . ?
C1 Cr1 C2 87.7(3) . . ?
C5 Cr1 C2 173.0(3) . . ?
C4 Cr1 C2 93.0(3) . . ?
C3 Cr1 S1 175.1(2) . . ?
C1 Cr1 S1 95.4(2) . . ?
C5 Cr1 S1 89.5(2) . . ?
C4 Cr1 S1 88.7(2) . . ?
C2 Cr1 S1 92.6(2) . . ?
C8 Cr2 C10 90.4(3) . . ?
C8 Cr2 C7 87.7(3) . . ?
C10 Cr2 C7 178.0(3) . . ?
C8 Cr2 C9 88.4(3) . . ?
C10 Cr2 C9 90.7(3) . . ?
C7 Cr2 C9 89.7(3) . . ?
C8 Cr2 C6 86.9(3) . . ?
C10 Cr2 C6 89.6(3) . . ?
C7 Cr2 C6 89.9(3) . . ?
C9 Cr2 C6 175.3(3) . . ?
C8 Cr2 S2 178.4(2) . . ?
C10 Cr2 S2 89.7(2) . . ?
C7 Cr2 S2 92.2(2) . . ?
C9 Cr2 S2 90.1(2) . . ?
C6 Cr2 S2 94.7(2) . . ?
C1A S1 Au1 103.19(19) . . ?
C1A S1 Cr1 107.83(19) . . ?
Au1 S1 Cr1 100.44(6) . . ?
C1E S2 Au2 109.08(19) . . ?
C1E S2 Cr2 106.16(18) . . ?
Au2 S2 Cr2 101.69(6) . . ?
C1C P1 C1D 105.8(3) . . ?
C1C P1 C1B 108.6(3) . . ?
C1D P1 C1B 103.4(3) . . ?
C1C P1 Au1 113.98(19) . . ?
C1D P1 Au1 115.21(19) . . ?
C1B P1 Au1 109.2(2) . . ?
C1F P2 C1H 104.5(3) . . ?
C1F P2 C1G 106.6(2) . . ?
C1H P2 C1G 104.6(3) . . ?
C1F P2 Au2 108.51(18) . . ?
C1H P2 Au2 115.76(18) . . ?
C1G P2 Au2 115.93(19) . . ?
O1 C1 Cr1 174.0(6) . . ?
O2 C2 Cr1 174.6(6) . . ?
O3 C3 Cr1 178.4(7) . . ?
O4 C4 Cr1 177.1(6) . . ?
O5 C5 Cr1 173.6(5) . . ?
O6 C6 Cr2 173.8(6) . . ?
O7 C7 Cr2 174.8(6) . . ?
O8 C8 Cr2 177.3(7) . . ?
O9 C9 Cr2 177.3(6) . . ?
O10 C10 Cr2 178.2(6) . . ?
C6A C1A C2A 119.1(6) . . ?
C6A C1A S1 118.3(5) . . ?
C2A C1A S1 122.6(5) . . ?
C3A C2A C1A 120.7(6) . . ?
C3A C2A H2A 119.7 . . ?
C1A C2A H2A 119.7 . . ?
C2A C3A C4A 120.3(7) . . ?
C2A C3A H3A 119.8 . . ?
C4A C3A H3A 119.8 . . ?
C5A C4A C3A 119.4(7) . . ?
C5A C4A H4A 120.3 . . ?
C3A C4A H4A 120.3 . . ?
C4A C5A C6A 120.9(7) . . ?
C4A C5A H5A 119.5 . . ?
C6A C5A H5A 119.5 . . ?
C1A C6A C5A 119.6(7) . . ?
C1A C6A H6A 120.2 . . ?
C5A C6A H6A 120.2 . . ?
C2B C1B C6B 119.9(5) . . ?
C2B C1B P1 122.6(5) . . ?
C6B C1B P1 117.4(4) . . ?
C3B C2B C1B 119.9(6) . . ?
C3B C2B H2B 120.0 . . ?
C1B C2B H2B 120.0 . . ?
C2B C3B C4B 119.8(6) . . ?
C2B C3B H3B 120.1 . . ?
C4B C3B H3B 120.1 . . ?
C5B C4B C3B 120.3(6) . . ?
C5B C4B H4B 119.8 . . ?
C3B C4B H4B 119.8 . . ?
C6B C5B C4B 119.9(6) . . ?
C6B C5B H5B 120.1 . . ?
C4B C5B H5B 120.1 . . ?
C5B C6B C1B 120.2(6) . . ?
C5B C6B H6B 119.9 . . ?
C1B C6B H6B 119.9 . . ?
C2C C1C C6C 119.7(6) . . ?
C2C C1C P1 122.3(5) . . ?
C6C C1C P1 117.9(5) . . ?
C3C C2C C1C 120.3(6) . . ?
C3C C2C H2C 119.9 . . ?
C1C C2C H2C 119.9 . . ?
C4C C3C C2C 119.8(6) . . ?
C4C C3C H3C 120.1 . . ?
C2C C3C H3C 120.1 . . ?
C5C C4C C3C 120.7(6) . . ?
C5C C4C H4C 119.6 . . ?
C3C C4C H4C 119.6 . . ?
C4C C5C C6C 120.5(6) . . ?
C4C C5C H5C 119.8 . . ?
C6C C5C H5C 119.8 . . ?
C5C C6C C1C 119.0(6) . . ?
C5C C6C H6C 120.5 . . ?
C1C C6C H6C 120.5 . . ?
C6D C1D C2D 119.5(6) . . ?
C6D C1D P1 118.3(5) . . ?
C2D C1D P1 122.0(5) . . ?
C3D C2D C1D 119.9(6) . . ?
C3D C2D H2D 120.1 . . ?
C1D C2D H2D 120.1 . . ?
C4D C3D C2D 120.8(6) . . ?
C4D C3D H3D 119.6 . . ?
C2D C3D H3D 119.6 . . ?
C3D C4D C5D 120.4(6) . . ?
C3D C4D H4D 119.8 . . ?
C5D C4D H4D 119.8 . . ?
C4D C5D C6D 119.6(6) . . ?
C4D C5D H5D 120.2 . . ?
C6D C5D H5D 120.2 . . ?
C1D C6D C5D 119.8(6) . . ?
C1D C6D H6D 120.1 . . ?
C5D C6D H6D 120.1 . . ?
C2E C1E C6E 118.6(5) . . ?
C2E C1E S2 123.6(5) . . ?
C6E C1E S2 117.7(5) . . ?
C3E C2E C1E 120.5(6) . . ?
C3E C2E H2E 119.7 . . ?
C1E C2E H2E 119.7 . . ?
C2E C3E C4E 120.5(6) . . ?
C2E C3E H3E 119.8 . . ?
C4E C3E H3E 119.8 . . ?
C5E C4E C3E 118.7(6) . . ?
C5E C4E H4E 120.6 . . ?
C3E C4E H4E 120.6 . . ?
C4E C5E C6E 121.0(6) . . ?
C4E C5E H5E 119.5 . . ?
C6E C5E H5E 119.5 . . ?
C5E C6E C1E 120.7(6) . . ?
C5E C6E H6E 119.7 . . ?
C1E C6E H6E 119.7 . . ?
C6F C1F C2F 119.9(5) . . ?
C6F C1F P2 122.1(4) . . ?
C2F C1F P2 117.9(4) . . ?
C3F C2F C1F 119.6(6) . . ?
C3F C2F H2F 120.2 . . ?
C1F C2F H2F 120.2 . . ?
C4F C3F C2F 120.9(6) . . ?
C4F C3F H3F 119.6 . . ?
C2F C3F H3F 119.6 . . ?
C5F C4F C3F 119.3(6) . . ?
C5F C4F H4F 120.3 . . ?
C3F C4F H4F 120.3 . . ?
C4F C5F C6F 120.8(6) . . ?
C4F C5F H5F 119.6 . . ?
C6F C5F H5F 119.6 . . ?
C1F C6F C5F 119.4(6) . . ?
C1F C6F H6F 120.3 . . ?
C5F C6F H6F 120.3 . . ?
C6G C1G C2G 119.3(5) . . ?
C6G C1G P2 122.3(4) . . ?
C2G C1G P2 118.3(4) . . ?
C3G C2G C1G 121.0(6) . . ?
C3G C2G H2G 119.5 . . ?
C1G C2G H2G 119.5 . . ?
C2G C3G C4G 119.4(6) . . ?
C2G C3G H3G 120.3 . . ?
C4G C3G H3G 120.3 . . ?
C5G C4G C3G 119.5(6) . . ?
C5G C4G H4G 120.2 . . ?
C3G C4G H4G 120.2 . . ?
C4G C5G C6G 121.0(6) . . ?
C4G C5G H5G 119.5 . . ?
C6G C5G H5G 119.5 . . ?
C1G C6G C5G 119.7(6) . . ?
C1G C6G H6G 120.1 . . ?
C5G C6G H6G 120.1 . . ?
C6H C1H C2H 119.9(6) . . ?
C6H C1H P2 119.6(5) . . ?
C2H C1H P2 120.4(4) . . ?
C3H C2H C1H 119.5(5) . . ?
C3H C2H H2H 120.3 . . ?
C1H C2H H2H 120.3 . . ?
C4H C3H C2H 120.3(6) . . ?
C4H C3H H3H 119.8 . . ?
C2H C3H H3H 119.8 . . ?
C3H C4H C5H 119.7(6) . . ?
C3H C4H H4H 120.1 . . ?
C5H C4H H4H 120.1 . . ?
C6H C5H C4H 120.7(6) . . ?
C6H C5H H5H 119.6 . . ?
C4H C5H H5H 119.6 . . ?
C5H C6H C1H 119.9(6) . . ?
C5H C6H H6H 120.1 . . ?
C1H C6H H6H 120.1 . . ?

loop_
_geom_bond_atom_site_label_1
_geom_bond_atom_site_label_2
_geom_bond_distance
_geom_bond_site_symmetry_2
_geom_bond_publ_flag
Au1 P1 2.2602(15) . ?
Au1 S1 2.3184(15) . ?
Au1 Au2 3.1869(4) . ?
Au2 P2 2.2653(15) . ?
Au2 S2 2.3276(14) . ?
Cr1 C3 1.847(7) . ?
Cr1 C1 1.887(6) . ?
Cr1 C5 1.911(7) . ?
Cr1 C4 1.923(7) . ?
Cr1 C2 1.926(7) . ?
Cr1 S1 2.5142(19) . ?
Cr2 C8 1.847(7) . ?
Cr2 C10 1.900(7) . ?
Cr2 C7 1.899(7) . ?
Cr2 C9 1.902(6) . ?
Cr2 C6 1.918(7) . ?
Cr2 S2 2.5130(18) . ?
S1 C1A 1.797(6) . ?
S2 C1E 1.790(6) . ?
P1 C1C 1.813(6) . ?
P1 C1D 1.816(6) . ?
P1 C1B 1.822(6) . ?
P2 C1F 1.813(6) . ?
P2 C1H 1.821(6) . ?
P2 C1G 1.824(6) . ?
O1 C1 1.156(7) . ?
O2 C2 1.115(8) . ?
O3 C3 1.142(7) . ?
O4 C4 1.145(7) . ?
O5 C5 1.136(7) . ?
O6 C6 1.126(7) . ?
O7 C7 1.141(7) . ?
O8 C8 1.137(8) . ?
O9 C9 1.142(7) . ?
O10 C10 1.138(8) . ?
C1A C6A 1.379(8) . ?
C1A C2A 1.392(8) . ?
C2A C3A 1.375(9) . ?
C2A H2A 0.9500 . ?
C3A C4A 1.387(9) . ?
C3A H3A 0.9500 . ?
C4A C5A 1.363(11) . ?
C4A H4A 0.9500 . ?
C5A C6A 1.403(9) . ?
C5A H5A 0.9500 . ?
C6A H6A 0.9500 . ?
C1B C2B 1.382(8) . ?
C1B C6B 1.391(8) . ?
C2B C3B 1.381(9) . ?
C2B H2B 0.9500 . ?
C3B C4B 1.389(9) . ?
C3B H3B 0.9500 . ?
C4B C5B 1.378(8) . ?
C4B H4B 0.9500 . ?
C5B C6B 1.376(8) . ?
C5B H5B 0.9500 . ?
C6B H6B 0.9500 . ?
C1C C2C 1.390(8) . ?
C1C C6C 1.403(8) . ?
C2C C3C 1.384(9) . ?
C2C H2C 0.9500 . ?
C3C C4C 1.380(10) . ?
C3C H3C 0.9500 . ?
C4C C5C 1.370(10) . ?
C4C H4C 0.9500 . ?
C5C C6C 1.395(9) . ?
C5C H5C 0.9500 . ?
C6C H6C 0.9500 . ?
C1D C6D 1.388(8) . ?
C1D C2D 1.390(8) . ?
C2D C3D 1.379(9) . ?
C2D H2D 0.9500 . ?
C3D C4D 1.357(9) . ?
C3D H3D 0.9500 . ?
C4D C5D 1.386(10) . ?
C4D H4D 0.9500 . ?
C5D C6D 1.392(9) . ?
C5D H5D 0.9500 . ?
C6D H6D 0.9500 . ?
C1E C2E 1.382(8) . ?
C1E C6E 1.387(8) . ?
C2E C3E 1.378(8) . ?
C2E H2E 0.9500 . ?
C3E C4E 1.393(9) . ?
C3E H3E 0.9500 . ?
C4E C5E 1.370(9) . ?
C4E H4E 0.9500 . ?
C5E C6E 1.374(8) . ?
C5E H5E 0.9500 . ?
C6E H6E 0.9500 . ?
C1F C6F 1.388(8) . ?
C1F C2F 1.396(8) . ?
C2F C3F 1.387(9) . ?
C2F H2F 0.9500 . ?
C3F C4F 1.386(9) . ?
C3F H3F 0.9500 . ?
C4F C5F 1.378(9) . ?
C4F H4F 0.9500 . ?
C5F C6F 1.398(8) . ?
C5F H5F 0.9500 . ?
C6F H6F 0.9500 . ?
C1G C6G 1.379(8) . ?
C1G C2G 1.393(8) . ?
C2G C3G 1.383(8) . ?
C2G H2G 0.9500 . ?
C3G C4G 1.396(8) . ?
C3G H3G 0.9500 . ?
C4G C5G 1.375(9) . ?
C4G H4G 0.9500 . ?
C5G C6G 1.394(8) . ?
C5G H5G 0.9500 . ?
C6G H6G 0.9500 . ?
C1H C6H 1.385(8) . ?
C1H C2H 1.396(8) . ?
C2H C3H 1.394(8) . ?
C2H H2H 0.9500 . ?
C3H C4H 1.378(9) . ?
C3H H3H 0.9500 . ?
C4H C5H 1.382(9) . ?
C4H H4H 0.9500 . ?
C5H C6H 1.380(8) . ?
C5H H5H 0.9500 . ?
C6H H6H 0.9500 . ?

loop_
_geom_torsion_atom_site_label_1
_geom_torsion_atom_site_label_2
_geom_torsion_atom_site_label_3
_geom_torsion_atom_site_label_4
_geom_torsion
_geom_torsion_site_symmetry_1
_geom_torsion_site_symmetry_2
_geom_torsion_site_symmetry_3
_geom_torsion_site_symmetry_4
_geom_torsion_publ_flag
P1 Au1 Au2 P2 -105.07(6) . . . . ?
S1 Au1 Au2 P2 76.43(6) . . . . ?
P1 Au1 Au2 S2 84.51(5) . . . . ?
S1 Au1 Au2 S2 -93.99(5) . . . . ?
P1 Au1 S1 C1A 78.0(6) . . . . ?
Au2 Au1 S1 C1A -116.6(2) . . . . ?
P1 Au1 S1 Cr1 -33.3(5) . . . . ?
Au2 Au1 S1 Cr1 132.13(5) . . . . ?
C3 Cr1 S1 C1A 58(3) . . . . ?
C1 Cr1 S1 C1A -156.1(3) . . . . ?
C5 Cr1 S1 C1A 118.6(3) . . . . ?
C4 Cr1 S1 C1A 24.9(3) . . . . ?
C2 Cr1 S1 C1A -68.1(3) . . . . ?
C3 Cr1 S1 Au1 166(3) . . . . ?
C1 Cr1 S1 Au1 -48.4(2) . . . . ?
C5 Cr1 S1 Au1 -133.72(18) . . . . ?
C4 Cr1 S1 Au1 132.5(2) . . . . ?
C2 Cr1 S1 Au1 39.57(19) . . . . ?
P2 Au2 S2 C1E 131.3(3) . . . . ?
Au1 Au2 S2 C1E -122.3(2) . . . . ?
P2 Au2 S2 Cr2 19.5(3) . . . . ?
Au1 Au2 S2 Cr2 125.88(5) . . . . ?
C8 Cr2 S2 C1E 22(8) . . . . ?
C10 Cr2 S2 C1E -73.4(3) . . . . ?
C7 Cr2 S2 C1E 106.9(3) . . . . ?
C9 Cr2 S2 C1E 17.2(3) . . . . ?
C6 Cr2 S2 C1E -163.0(3) . . . . ?
C8 Cr2 S2 Au2 136(8) . . . . ?
C10 Cr2 S2 Au2 40.64(19) . . . . ?
C7 Cr2 S2 Au2 -139.03(19) . . . . ?
C9 Cr2 S2 Au2 131.3(2) . . . . ?
C6 Cr2 S2 Au2 -48.95(19) . . . . ?
S1 Au1 P1 C1C 172.6(5) . . . . ?
Au2 Au1 P1 C1C 7.3(2) . . . . ?
S1 Au1 P1 C1D -64.7(6) . . . . ?
Au2 Au1 P1 C1D 130.0(2) . . . . ?
S1 Au1 P1 C1B 51.0(6) . . . . ?
Au2 Au1 P1 C1B -114.3(2) . . . . ?
S2 Au2 P2 C1F 13.9(4) . . . . ?
Au1 Au2 P2 C1F -90.0(2) . . . . ?
S2 Au2 P2 C1H -103.1(4) . . . . ?
Au1 Au2 P2 C1H 153.0(2) . . . . ?
S2 Au2 P2 C1G 133.8(3) . . . . ?
Au1 Au2 P2 C1G 29.9(2) . . . . ?
C3 Cr1 C1 O1 8(5) . . . . ?
C5 Cr1 C1 O1 -80(5) . . . . ?
C4 Cr1 C1 O1 -2(8) . . . . ?
C2 Cr1 C1 O1 98(5) . . . . ?
S1 Cr1 C1 O1 -169(5) . . . . ?
C3 Cr1 C2 O2 55(6) . . . . ?
C1 Cr1 C2 O2 -34(6) . . . . ?
C5 Cr1 C2 O2 -22(8) . . . . ?
C4 Cr1 C2 O2 142(6) . . . . ?
S1 Cr1 C2 O2 -129(6) . . . . ?
C1 Cr1 C3 O3 -88(22) . . . . ?
C5 Cr1 C3 O3 -3(22) . . . . ?
C4 Cr1 C3 O3 91(22) . . . . ?
C2 Cr1 C3 O3 -176(100) . . . . ?
S1 Cr1 C3 O3 57(24) . . . . ?
C3 Cr1 C4 O4 3(12) . . . . ?
C1 Cr1 C4 O4 14(14) . . . . ?
C5 Cr1 C4 O4 91(12) . . . . ?
C2 Cr1 C4 O4 -87(12) . . . . ?
S1 Cr1 C4 O4 -179(100) . . . . ?
C3 Cr1 C5 O5 -56(5) . . . . ?
C1 Cr1 C5 O5 33(5) . . . . ?
C4 Cr1 C5 O5 -143(5) . . . . ?
C2 Cr1 C5 O5 21(7) . . . . ?
S1 Cr1 C5 O5 128(5) . . . . ?
C8 Cr2 C6 O6 -4(5) . . . . ?
C10 Cr2 C6 O6 87(5) . . . . ?
C7 Cr2 C6 O6 -91(5) . . . . ?
C9 Cr2 C6 O6 -7(8) . . . . ?
S2 Cr2 C6 O6 176(5) . . . . ?
C8 Cr2 C7 O7 10(6) . . . . ?
C10 Cr2 C7 O7 21(13) . . . . ?
C9 Cr2 C7 O7 -78(6) . . . . ?
C6 Cr2 C7 O7 97(6) . . . . ?
S2 Cr2 C7 O7 -168(6) . . . . ?
C10 Cr2 C8 O8 -78(14) . . . . ?
C7 Cr2 C8 O8 101(14) . . . . ?
C9 Cr2 C8 O8 -169(14) . . . . ?
C6 Cr2 C8 O8 11(14) . . . . ?
S2 Cr2 C8 O8 -174(8) . . . . ?
C8 Cr2 C9 O9 -7(13) . . . . ?
C10 Cr2 C9 O9 -98(13) . . . . ?
C7 Cr2 C9 O9 81(13) . . . . ?
C6 Cr2 C9 O9 -4(15) . . . . ?
S2 Cr2 C9 O9 173(13) . . . . ?
C8 Cr2 C10 O10 27(19) . . . . ?
C7 Cr2 C10 O10 16(25) . . . . ?
C9 Cr2 C10 O10 116(19) . . . . ?
C6 Cr2 C10 O10 -60(19) . . . . ?
S2 Cr2 C10 O10 -154(19) . . . . ?
Au1 S1 C1A C6A 142.2(4) . . . . ?
Cr1 S1 C1A C6A -112.0(5) . . . . ?
Au1 S1 C1A C2A -38.7(5) . . . . ?
Cr1 S1 C1A C2A 67.1(5) . . . . ?
C6A C1A C2A C3A 0.5(9) . . . . ?
S1 C1A C2A C3A -178.6(5) . . . . ?
C1A C2A C3A C4A -0.1(10) . . . . ?
C2A C3A C4A C5A 0.5(11) . . . . ?
C3A C4A C5A C6A -1.2(11) . . . . ?
C2A C1A C6A C5A -1.2(9) . . . . ?
S1 C1A C6A C5A 177.9(5) . . . . ?
C4A C5A C6A C1A 1.6(10) . . . . ?
C1C P1 C1B C2B 95.6(5) . . . . ?
C1D P1 C1B C2B -16.5(5) . . . . ?
Au1 P1 C1B C2B -139.5(4) . . . . ?
C1C P1 C1B C6B -86.5(5) . . . . ?
C1D P1 C1B C6B 161.4(5) . . . . ?
Au1 P1 C1B C6B 38.3(5) . . . . ?
C6B C1B C2B C3B -0.2(9) . . . . ?
P1 C1B C2B C3B 177.6(4) . . . . ?
C1B C2B C3B C4B 0.1(9) . . . . ?
C2B C3B C4B C5B 0.3(9) . . . . ?
C3B C4B C5B C6B -0.5(9) . . . . ?
C4B C5B C6B C1B 0.4(9) . . . . ?
C2B C1B C6B C5B 0.0(9) . . . . ?
P1 C1B C6B C5B -177.9(5) . . . . ?
C1D P1 C1C C2C 115.7(5) . . . . ?
C1B P1 C1C C2C 5.3(6) . . . . ?
Au1 P1 C1C C2C -116.6(5) . . . . ?
C1D P1 C1C C6C -65.9(5) . . . . ?
C1B P1 C1C C6C -176.4(4) . . . . ?
Au1 P1 C1C C6C 61.7(5) . . . . ?
C6C C1C C2C C3C -0.4(9) . . . . ?
P1 C1C C2C C3C 177.9(5) . . . . ?
C1C C2C C3C C4C 0.8(10) . . . . ?
C2C C3C C4C C5C -0.6(10) . . . . ?
C3C C4C C5C C6C -0.1(10) . . . . ?
C4C C5C C6C C1C 0.5(9) . . . . ?
C2C C1C C6C C5C -0.2(9) . . . . ?
P1 C1C C6C C5C -178.6(5) . . . . ?
C1C P1 C1D C6D 169.5(5) . . . . ?
C1B P1 C1D C6D -76.4(5) . . . . ?
Au1 P1 C1D C6D 42.6(5) . . . . ?
C1C P1 C1D C2D -15.7(6) . . . . ?
C1B P1 C1D C2D 98.5(5) . . . . ?
Au1 P1 C1D C2D -142.6(4) . . . . ?
C6D C1D C2D C3D 2.1(9) . . . . ?
P1 C1D C2D C3D -172.6(5) . . . . ?
C1D C2D C3D C4D 0.0(10) . . . . ?
C2D C3D C4D C5D -1.2(10) . . . . ?
C3D C4D C5D C6D 0.3(10) . . . . ?
C2D C1D C6D C5D -3.0(9) . . . . ?
P1 C1D C6D C5D 171.9(5) . . . . ?
C4D C5D C6D C1D 1.8(10) . . . . ?
Au2 S2 C1E C2E -34.6(5) . . . . ?
Cr2 S2 C1E C2E 74.3(5) . . . . ?
Au2 S2 C1E C6E 148.8(4) . . . . ?
Cr2 S2 C1E C6E -102.3(4) . . . . ?
C6E C1E C2E C3E 1.7(9) . . . . ?
S2 C1E C2E C3E -174.9(5) . . . . ?
C1E C2E C3E C4E 0.0(10) . . . . ?
C2E C3E C4E C5E -1.7(10) . . . . ?
C3E C4E C5E C6E 1.9(10) . . . . ?
C4E C5E C6E C1E -0.3(10) . . . . ?
C2E C1E C6E C5E -1.5(9) . . . . ?
S2 C1E C6E C5E 175.2(5) . . . . ?
C1H P2 C1F C6F -115.8(5) . . . . ?
C1G P2 C1F C6F -5.3(6) . . . . ?
Au2 P2 C1F C6F 120.2(5) . . . . ?
C1H P2 C1F C2F 65.8(5) . . . . ?
C1G P2 C1F C2F 176.3(5) . . . . ?
Au2 P2 C1F C2F -58.2(5) . . . . ?
C6F C1F C2F C3F -0.6(9) . . . . ?
P2 C1F C2F C3F 177.8(5) . . . . ?
C1F C2F C3F C4F -0.3(10) . . . . ?
C2F C3F C4F C5F 1.1(10) . . . . ?
C3F C4F C5F C6F -0.9(10) . . . . ?
C2F C1F C6F C5F 0.8(9) . . . . ?
P2 C1F C6F C5F -177.6(4) . . . . ?
C4F C5F C6F C1F 0.0(9) . . . . ?
C1F P2 C1G C6G -103.3(5) . . . . ?
C1H P2 C1G C6G 7.0(5) . . . . ?
Au2 P2 C1G C6G 135.8(4) . . . . ?
C1F P2 C1G C2G 75.8(5) . . . . ?
C1H P2 C1G C2G -173.9(4) . . . . ?
Au2 P2 C1G C2G -45.1(5) . . . . ?
C6G C1G C2G C3G -2.1(9) . . . . ?
P2 C1G C2G C3G 178.8(5) . . . . ?
C1G C2G C3G C4G 1.4(9) . . . . ?
C2G C3G C4G C5G 0.3(9) . . . . ?
C3G C4G C5G C6G -1.2(9) . . . . ?
C2G C1G C6G C5G 1.1(8) . . . . ?
P2 C1G C6G C5G -179.8(4) . . . . ?
C4G C5G C6G C1G 0.5(9) . . . . ?
C1F P2 C1H C6H -156.1(5) . . . . ?
C1G P2 C1H C6H 92.1(5) . . . . ?
Au2 P2 C1H C6H -36.8(5) . . . . ?
C1F P2 C1H C2H 27.5(5) . . . . ?
C1G P2 C1H C2H -84.4(5) . . . . ?
Au2 P2 C1H C2H 146.7(4) . . . . ?
C6H C1H C2H C3H 0.0(8) . . . . ?
P2 C1H C2H C3H 176.4(4) . . . . ?
C1H C2H C3H C4H -0.8(9) . . . . ?
C2H C3H C4H C5H 0.6(9) . . . . ?
C3H C4H C5H C6H 0.4(10) . . . . ?
C4H C5H C6H C1H -1.1(10) . . . . ?
C2H C1H C6H C5H 0.9(9) . . . . ?
P2 C1H C6H C5H -175.5(5) . . . . ?
